data_7158363
loop_
_publ_author_name
'Xiao, Jian'
'Zhao, Jun'
'Wang, Ya-Wen'
'Luo, Gan'
'Peng, Yu'

_publ_section_title
;
 Total syntheses of (+)-adunctins C and D: assignment of their absolute
 configurations.
;
_journal_issue 45
_journal_name_full 'Organic &amp; biomolecular chemistry'
_journal_page_first 9840
_journal_page_last 9843
_journal_paper_doi 10.1039/d1ob02055b
_journal_volume 19
_journal_year 2021
_chemical_absolute_configuration ad
_chemical_formula_moiety 'C26 H30 O4'
_chemical_formula_sum 'C26 H30 O4'
_chemical_formula_weight 406.50
_space_group_crystal_system triclinic
_space_group_IT_number 1
_space_group_name_Hall 'P 1'
_space_group_name_H-M_alt 'P 1'
_atom_sites_solution_hydrogens geom
_atom_sites_solution_primary direct
_audit_creation_date 2020-10-21
_audit_creation_method
;
Olex2 1.2
(compiled 2018.05.29 svn.r3508 for OlexSys, GUI svn.r5506)
;
_audit_update_record
;
2021-08-26 deposited with the CCDC.	2021-10-29 downloaded from the CCDC.
;
_cell_angle_alpha 105.317(4)
_cell_angle_beta 102.940(4)
_cell_angle_gamma 105.980(4)
_cell_formula_units_Z 2
_cell_length_a 10.6249(4)
_cell_length_b 10.6722(5)
_cell_length_c 11.3614(5)
_cell_measurement_reflns_used 5782
_cell_measurement_temperature 293.60(10)
_cell_measurement_theta_max 69.5590
_cell_measurement_theta_min 6.6370
_cell_volume 1131.72(10)
_computing_cell_refinement 'CrysAlisPro 1.171.38.43f (Rigaku OD, 2015)'
_computing_data_collection 'CrysAlisPro 1.171.38.43f (Rigaku OD, 2015)'
_computing_data_reduction 'CrysAlisPro 1.171.38.43f (Rigaku OD, 2015)'
_computing_molecular_graphics 'Olex2 (Dolomanov et al., 2009)'
_computing_publication_material 'Olex2 (Dolomanov et al., 2009)'
_computing_structure_refinement 'ShelXL (Sheldrick, 2015)'
_computing_structure_solution 'ShelXS (Sheldrick, 2008)'
_diffrn_ambient_environment air
_diffrn_ambient_temperature 293.60(10)
_diffrn_detector 'CCD plate'
_diffrn_detector_area_resol_mean 16.0733
_diffrn_detector_type Eos
_diffrn_measured_fraction_theta_full 0.999
_diffrn_measured_fraction_theta_max 0.999
_diffrn_measurement_details
;
List of Runs (angles in degrees, time in seconds):

  # Type    Start    End  Width  t~exp~   \w     \q     \k     \f   Frames
#--------------------------------------------------------------------------
  1  \w    -36.00  17.00   1.00    1.00    --    0.00 -57.00   0.00   53
  2  \w    -19.00  26.00   1.00    1.00    --    0.00 -38.00  90.00   45
  3  \w      1.00  91.00   1.00    1.00    --   54.00 -99.00   0.00   90
  4  \w     68.00 116.00   1.00    2.00    --  108.00-111.00  60.00   48
  5  \w     47.00 105.00   1.00    2.00    --  108.00 -63.00 -60.00   58
  6  \w     37.00 112.00   1.00    2.00    --  108.00-111.00 -60.00   75
  7  \w     41.00 126.00   1.00    2.00    --  108.00 -50.00  90.00   85
  8  \w     60.00 149.00   1.00    1.00    --   80.00  52.00  11.00   89
  9  \w    124.00 158.00   1.00    2.00    --  108.00  63.00 -30.00   34
 10  \w    122.00 149.00   1.00    2.00    --   92.00  75.00 -98.06   27
 11  \w    118.00 164.00   1.00    2.00    --   96.00  75.00-155.27   46
 12  \w     89.00 138.00   1.00    1.00    --   68.00  74.00-108.12   49
 13  \w     87.00 112.00   1.00    2.00    --  108.00  63.00 -30.00   25
 14  \w     86.00 119.00   1.00    2.00    --  108.00  50.00   0.00   33
 15  \w    118.00 144.00   1.00    2.00    --  100.00  76.00  28.63   26
 16  \w    118.00 159.00   1.00    2.00    --   92.00  73.00  54.42   41
 17  \w    124.00 171.00   1.00    2.00    --  108.00 111.00  60.00   47
 18  \w    100.00 128.00   1.00    1.00    --   60.00  76.00 119.59   28
 19  \w     97.00 128.00   1.00    1.00    --   60.00  74.00 168.66   31
 20  \w     86.00 176.00   1.00    2.00    --  108.00  63.00  90.00   90
 21  \w     87.00 117.00   1.00    1.00    --   60.00  67.00  62.32   30
 22  \w     80.00 132.00   1.00    1.00    --   64.00  68.00  82.39   52
 23  \w     87.00 153.00   1.00    2.00    --  108.00  63.00  60.00   66
 24  \w     88.00 116.00   1.00    2.00    --  108.00  63.00   0.00   28
 25  \w     78.00 157.00   1.00    2.00    --  108.00  77.00 -60.00   79
 26  \w     79.00 174.00   1.00    2.00    --  108.00  77.00-180.00   95
 27  \w     78.00 157.00   1.00    2.00    --  108.00  77.00-150.00   79
 28  \w     78.00 145.00   1.00    2.00    --  108.00  77.00   0.00   67
 29  \w     78.00 147.00   1.00    2.00    --  108.00  77.00 -90.00   69
 30  \w     79.00 170.00   1.00    2.00    --  108.00  77.00-120.00   91
 31  \w     78.00 104.00   1.00    2.00    --  108.00  77.00  60.00   26
 32  \w     80.00 108.00   1.00    2.00    --  108.00  77.00  90.00   28
 33  \w     78.00 170.00   1.00    2.00    --  108.00  77.00 150.00   92
 34  \w     79.00 163.00   1.00    2.00    --  108.00  77.00 120.00   84
 35  \w     71.00  97.00   1.00    2.00    --  100.00  76.00  28.63   26
 36  \w     64.00  90.00   1.00    2.00    --   92.00  73.00  54.42   26
 37  \w     41.00  67.00   1.00    1.00    --   64.00  68.00  82.39   26
 38  \w     45.00  84.00   1.00    1.00    --   68.00  45.00  97.59   39
 39  \w     61.00  87.00   1.00    2.00    --   88.00  71.00 155.17   26
 40  \w     51.00  79.00   1.00    1.00    --   72.00  60.00 171.85   28
 41  \w     32.00  60.00   1.00    1.00    --   60.00  76.00 119.59   28
 42  \w     36.00  62.00   1.00    1.00    --   60.00  67.00  62.32   26
 43  \w     41.00  74.00   1.00    1.00    --   64.00  65.00  22.76   33
 44  \w     43.00 116.00   1.00    1.00    --   72.00  76.00 -40.06   73
 45  \w     64.00  94.00   1.00    2.00    --   84.00  54.00 -99.32   30
 46  \w     68.00  94.00   1.00    2.00    --   96.00  75.00-155.27   26
 47  \w     63.00  90.00   1.00    2.00    --   92.00  75.00 -98.06   27
 48  \w     66.00 143.00   1.00    2.00    --   92.00  70.00-171.30   77
 49  \w     57.00 150.00   1.00    2.00    --  108.00 178.00 -30.00   93
 50  \w     40.00  80.00   1.00    1.00    --   68.00  74.00-108.12   40
 51  \w     33.00 117.00   1.00    1.00    --   60.00  71.00-139.72   84
 52  \w     32.00  65.00   1.00    1.00    --   60.00  75.00 -62.56   33
 53  \w     28.00  58.00   1.00    1.00    --   56.00  76.00-117.87   30
 54  \w     20.00  45.00   1.00    1.00    --   52.00  81.00 -68.18   25
 55  \w     29.00  56.00   1.00    1.00    --   56.00  76.00 -38.95   27
 56  \w     19.00  44.00   1.00    1.00    --   52.00  82.00   6.17   25
 57  \w     11.00  36.00   1.00    1.00    --   44.00  83.00  50.74   25
 58  \w     16.00  45.00   1.00    1.00    --   48.00  82.00  70.63   29
 59  \w     25.00  61.00   1.00    1.00    --   54.00  77.00 150.00   36
 60  \w     34.00  60.00   1.00    1.00    --   60.00  74.00 168.66   26
 61  \w      1.00  26.00   1.00    1.00    --   40.00  93.00 145.98   25
 62  \w    -19.00  69.00   1.00    1.00    --    0.00  57.00 150.00   88
 63  \w    -29.00   7.00   1.00    1.00    --   20.00 111.00 -39.03   36
 64  \w      3.00  30.00   1.00    1.00    --   40.00  89.00 -55.31   27
 65  \w     16.00  41.00   1.00    1.00    --   48.00  80.00-144.78   25
 66  \w    -20.00   5.00   1.00    1.00    --   32.00 116.00-136.38   25
 67  \w    -53.00 -21.00   1.00    1.00    --    0.00 -38.00  90.00   32
 68  \w    -64.00 -38.00   1.00    1.00    --    0.00 -57.00   0.00   26
 69  \w      1.00  94.00   1.00    1.00    --   54.00 -99.00-180.00   93
 70  \w     39.00 126.00   1.00    2.00    --  108.00 -91.00  90.00   87
;
_diffrn_measurement_device 'four-circle diffractometer'
_diffrn_measurement_device_type 'SuperNova, Dual, Cu at zero, Eos'
_diffrn_measurement_method '\w scans'
_diffrn_orient_matrix_type 'CrysAlisPro convention (1999,Acta A55,543-557)'
_diffrn_orient_matrix_UB_11 0.0443660000
_diffrn_orient_matrix_UB_12 0.1552244000
_diffrn_orient_matrix_UB_13 0.0158515000
_diffrn_orient_matrix_UB_21 -0.1380801000
_diffrn_orient_matrix_UB_22 0.0028626000
_diffrn_orient_matrix_UB_23 0.0198481000
_diffrn_orient_matrix_UB_31 0.0656312000
_diffrn_orient_matrix_UB_32 0.0393041000
_diffrn_orient_matrix_UB_33 0.1461993000
_diffrn_radiation_monochromator mirror
_diffrn_radiation_probe x-ray
_diffrn_radiation_type CuK\a
_diffrn_radiation_wavelength 1.54184
_diffrn_reflns_av_R_equivalents 0.0616
_diffrn_reflns_av_unetI/netI 0.0435
_diffrn_reflns_Laue_measured_fraction_full 0.999
_diffrn_reflns_Laue_measured_fraction_max 0.999
_diffrn_reflns_limit_h_max 12
_diffrn_reflns_limit_h_min -12
_diffrn_reflns_limit_k_max 12
_diffrn_reflns_limit_k_min -12
_diffrn_reflns_limit_l_max 13
_diffrn_reflns_limit_l_min -12
_diffrn_reflns_number 16230
_diffrn_reflns_point_group_measured_fraction_full 0.909
_diffrn_reflns_point_group_measured_fraction_max 0.909
_diffrn_reflns_theta_full 66.579
_diffrn_reflns_theta_max 66.579
_diffrn_reflns_theta_min 4.569
_diffrn_source 'micro-focus sealed X-ray tube'
_diffrn_source_type 'SuperNova (Cu) X-ray Source'
_exptl_absorpt_coefficient_mu 0.631
_exptl_absorpt_correction_T_max 1.00000
_exptl_absorpt_correction_T_min 0.49657
_exptl_absorpt_correction_type multi-scan
_exptl_absorpt_process_details
;
CrysAlisPro 1.171.38.43f (Rigaku Oxford Diffraction, 2015)
Empirical absorption correction using spherical harmonics,
 implemented in SCALE3 ABSPACK scaling algorithm.
;
_exptl_crystal_colour 'clear light colourless'
_exptl_crystal_colour_lustre clear
_exptl_crystal_colour_modifier light
_exptl_crystal_colour_primary colourless
_exptl_crystal_density_diffrn 1.193
_exptl_crystal_description plate
_exptl_crystal_F_000 436
_exptl_crystal_size_max 0.14
_exptl_crystal_size_mid 0.12
_exptl_crystal_size_min 0.05
_refine_diff_density_max 0.341
_refine_diff_density_min -0.211
_refine_diff_density_rms 0.042
_refine_ls_abs_structure_details
;
 Classical Flack method preferred over Parsons because s.u. lower.
;
_refine_ls_abs_structure_Flack 0.0(4)
_refine_ls_extinction_method none
_refine_ls_goodness_of_fit_ref 1.068
_refine_ls_hydrogen_treatment constr
_refine_ls_matrix_type full
_refine_ls_number_parameters 549
_refine_ls_number_reflns 7278
_refine_ls_number_restraints 3
_refine_ls_restrained_S_all 1.068
_refine_ls_R_factor_all 0.0822
_refine_ls_R_factor_gt 0.0713
_refine_ls_shift/su_max 0.000
_refine_ls_shift/su_mean 0.000
_refine_ls_structure_factor_coef Fsqd
_refine_ls_weighting_details 'w=1/[\s^2^(Fo^2^)+(0.1389P)^2^+0.0491P] where P=(Fo^2^+2Fc^2^)/3'
_refine_ls_weighting_scheme calc
_refine_ls_wR_factor_gt 0.2089
_refine_ls_wR_factor_ref 0.2322
_reflns_Friedel_coverage 0.820
_reflns_Friedel_fraction_full 0.819
_reflns_Friedel_fraction_max 0.819
_reflns_number_gt 5727
_reflns_number_total 7278
_reflns_threshold_expression 'I > 2\s(I)'
_cod_data_source_file d1ob02055b2.cif
_cod_data_source_block zhuangzhy_1014-1
_cod_depositor_comments 'Adding full bibliography for 7158361--7158363.cif.'
_cod_original_cell_volume 1131.72(9)
_cod_database_code 7158363
_shelx_shelxl_version_number 2018/3
_shelx_space_group_comment
;
The symmetry employed for this shelxl refinement is uniquely defined
by the following loop, which should always be used as a source of
symmetry information in preference to the above space-group names.
They are only intended as comments.
;
_shelx_estimated_absorpt_t_max 0.969
_shelx_estimated_absorpt_t_min 0.917
_reflns_odcompleteness_completeness 99.93
_reflns_odcompleteness_iscentric 1
_reflns_odcompleteness_theta 66.97
_olex2_refinement_description
;
1. Fixed Uiso
 At 1.2 times of:
  All C(H) groups, All C(H,H) groups
 At 1.5 times of:
  All C(H,H,H) groups, All O(H) groups
2.a Ternary CH refined with riding coordinates:
 C00L(H00L), C00N(H00N), C00X(H00X), C01F(H01F)
2.b Secondary CH2 refined with riding coordinates:
 C00I(H00A,H00B), C00M(H00F,H00G), C00S(H00H,H00I), C00Y(H00C,H00D), C014(H01A,
 H01B), C015(H01S,H01T), C016(H01U,H01V), C01B(H01X,H01Y), C01E(H01C,H01D),
 C01H(H01E,H01H)
2.c Aromatic/amide H refined with riding coordinates:
 C00D(H00E), C00J(H00J), C00K(H00K), C00O(H00O), C00R(H00R), C00V(H00V),
 C00W(H00W), C012(H012), C013(H013), C017(H017), C018(H018), C01A(H01W),
 C01C(H01Z), C01G(H01G), C01I(H01), C01K(H01K)
2.d Idealised Me refined as rotating group:
 C00Z(H00M,H00P,H00Q), C010(H01P,H01Q,H01R), C01L(H01I,H01J,H01L), C01N(H01M,
 H01N,H01O), C3(H3A,H3B,H3C), C1(H1A,H1B,H1C)
2.e Idealised tetrahedral OH refined as rotating group:
 O007(H007), O009(H009)
;
_olex2_date_sample_data_collection 2020-10-14
_olex2_submission_special_instructions 'No special instructions were received'
_oxdiff_exptl_absorpt_empirical_details
;
Empirical correction (ABSPACK) includes:
- Absorption correction using spherical harmonics
- Frame scaling
;
_oxdiff_exptl_absorpt_empirical_full_max 2.819
_oxdiff_exptl_absorpt_empirical_full_min 0.343

loop_
_space_group_symop_operation_xyz
'x, y, z'

loop_
_atom_site_label
_atom_site_type_symbol
_atom_site_fract_x
_atom_site_fract_y
_atom_site_fract_z
_atom_site_U_iso_or_equiv
_atom_site_adp_type
_atom_site_occupancy
_atom_site_site_symmetry_order
_atom_site_calc_flag
_atom_site_refinement_flags_posn
_atom_site_refinement_flags_adp
_atom_site_refinement_flags_occupancy
_atom_site_disorder_assembly
_atom_site_disorder_group
O001 O 0.5816(4) 0.2943(4) 0.5745(4) 0.0705(9) Uani 1 1 d . . . . .
O002 O 0.4367(3) 0.6936(4) 0.3390(3) 0.0631(8) Uani 1 1 d . . . . .
O003 O 0.8284(4) 0.6877(5) 0.6026(4) 0.0887(12) Uani 1 1 d . . . . .
O004 O 0.2202(5) 0.6503(5) 0.6053(5) 0.0958(14) Uani 1 1 d . . . . .
C005 C 0.4959(6) 0.6616(5) 0.6583(5) 0.0698(13) Uani 1 1 d . . . . .
O006 O 0.1927(4) 0.3102(5) 0.3131(5) 0.0919(13) Uani 1 1 d . . . . .
O007 O 0.4386(6) 0.6477(6) 0.7505(4) 0.0961(14) Uani 1 1 d . . . . .
H007 H 0.370160 0.670086 0.739349 0.144 Uiso 1 1 calc GR . . . .
C008 C 0.6969(6) 0.6829(5) 0.5915(5) 0.0662(12) Uani 1 1 d . . . . .
O009 O 0.5794(6) 0.3434(6) 0.1629(4) 0.0986(14) Uani 1 1 d . . . . .
H009 H 0.655332 0.335527 0.181200 0.148 Uiso 1 1 calc GR . . . .
C00A C 1.0233(6) 0.2530(7) 0.6150(7) 0.0786(16) Uani 1 1 d . . . . .
O00B O 0.7963(5) 0.3370(6) 0.3064(5) 0.1016(15) Uani 1 1 d . . . . .
C00C C 0.4923(5) 0.6860(5) 0.4562(4) 0.0568(10) Uani 1 1 d . . . . .
C00D C 0.4988(5) 0.6507(6) 0.1459(5) 0.0637(12) Uani 1 1 d . . . . .
H00E H 0.500816 0.561159 0.121789 0.076 Uiso 1 1 calc R . . . .
C00E C 0.4183(5) 0.6694(5) 0.5420(5) 0.0618(12) Uani 1 1 d . . . . .
C00F C 0.5519(5) 0.7367(6) 0.2855(5) 0.0636(12) Uani 1 1 d . . . . .
C00G C 0.2772(6) 0.6681(6) 0.5246(6) 0.0679(13) Uani 1 1 d . . . . .
C00H C 0.3924(5) 0.2990(5) 0.4368(6) 0.0673(13) Uani 1 1 d . . . . .
C00I C 0.8160(6) 0.2949(7) 0.5040(6) 0.0729(14) Uani 1 1 d . . . . .
H00A H 0.759776 0.208670 0.508399 0.088 Uiso 1 1 calc R . . . .
H00B H 0.828302 0.369539 0.581001 0.088 Uiso 1 1 calc R . . . .
C00J C 1.1031(8) 0.3519(7) 0.7310(8) 0.0932(19) Uani 1 1 d . . . . .
H00J H 1.113651 0.444103 0.741991 0.112 Uiso 1 1 calc R . . . .
C00K C 0.6303(6) 0.6669(6) 0.6812(5) 0.0736(15) Uani 1 1 d . . . . .
H00K H 0.676794 0.659766 0.757454 0.088 Uiso 1 1 calc R . . . .
C00L C 0.2819(6) 0.8122(7) -0.0047(6) 0.0831(15) Uani 1 1 d . . . . .
H00L H 0.273991 0.766993 -0.094542 0.100 Uiso 1 1 calc R . . . .
C00M C 0.4591(6) 0.9106(6) 0.2231(6) 0.0774(13) Uani 1 1 d . . . . .
H00F H 0.480657 1.009071 0.238075 0.093 Uiso 1 1 calc R . . . .
H00G H 0.378550 0.877670 0.248700 0.093 Uiso 1 1 calc R . . . .
C00N C 0.5632(7) 0.1318(7) 0.8244(6) 0.0796(15) Uani 1 1 d . . . . .
H00N H 0.502666 0.126315 0.878006 0.095 Uiso 1 1 calc R . . . .
C00O C 0.4494(6) 0.6956(6) 0.0560(5) 0.0730(13) Uani 1 1 d . . . . .
H00O H 0.426138 0.638439 -0.029058 0.088 Uiso 1 1 calc R . . . .
C00P C 0.5993(5) 0.3187(5) 0.3710(5) 0.0633(12) Uani 1 1 d . . . . .
C00Q C 0.5270(5) 0.3033(5) 0.4584(5) 0.0631(12) Uani 1 1 d . . . . .
C00R C 0.4313(7) 0.1004(7) 0.6017(7) 0.0884(18) Uani 1 1 d . . . . .
H00R H 0.377641 0.039695 0.518825 0.106 Uiso 1 1 calc R . . . .
C00S C 0.6700(6) 0.7078(7) 0.3648(6) 0.0754(15) Uani 1 1 d . . . . .
H00H H 0.679204 0.623013 0.316483 0.090 Uiso 1 1 calc R . . . .
H00I H 0.756931 0.784274 0.391172 0.090 Uiso 1 1 calc R . . . .
C00T C 0.4664(6) 0.2526(6) 0.6276(6) 0.0677(13) Uani 1 1 d . . . . .
C00U C 0.6277(5) 0.6935(6) 0.4774(5) 0.0627(12) Uani 1 1 d . . . . .
C00V C 1.0083(8) 0.1165(8) 0.6046(9) 0.106(2) Uani 1 1 d . . . . .
H00V H 0.953763 0.045157 0.527179 0.128 Uiso 1 1 calc R . . . .
C00W C 1.1517(9) 0.1876(10) 0.8192(10) 0.109(2) Uani 1 1 d . . . . .
H00W H 1.194792 0.165907 0.887835 0.131 Uiso 1 1 calc R . . . .
C00X C 0.4273(6) 0.8311(7) 0.0782(6) 0.0803(15) Uani 1 1 d . . . . .
H00X H 0.494001 0.888561 0.049059 0.096 Uiso 1 1 calc R . . . .
C00Y C 0.3491(6) 0.2867(7) 0.5511(6) 0.0766(15) Uani 1 1 d . . . . .
H00C H 0.260586 0.212609 0.525444 0.092 Uiso 1 1 calc R . . . .
H00D H 0.343769 0.373140 0.600692 0.092 Uiso 1 1 calc R . . . .
C00Z C 0.9068(8) 0.6809(9) 0.7191(7) 0.102(2) Uani 1 1 d . . . . .
H00M H 0.996970 0.684301 0.715060 0.153 Uiso 1 1 calc GR . . . .
H00P H 0.860553 0.595568 0.729517 0.153 Uiso 1 1 calc GR . . . .
H00Q H 0.915671 0.758135 0.790833 0.153 Uiso 1 1 calc GR . . . .
C010 C 0.1684(6) 0.7175(7) 0.0232(7) 0.0872(15) Uani 1 1 d . . . . .
H01P H 0.180427 0.629679 0.012168 0.131 Uiso 1 1 calc GR . . . .
H01Q H 0.080775 0.703564 -0.034896 0.131 Uiso 1 1 calc GR . . . .
H01R H 0.171330 0.758657 0.110288 0.131 Uiso 1 1 calc GR . . . .
C011 C 0.7400(6) 0.3187(6) 0.3884(6) 0.0733(14) Uani 1 1 d . . . . .
C012 C 1.0724(10) 0.0843(9) 0.7066(11) 0.111(3) Uani 1 1 d . . . . .
H012 H 1.061101 -0.007679 0.697716 0.134 Uiso 1 1 calc R . . . .
C013 C -0.1664(8) 0.6757(9) 0.0918(9) 0.103(2) Uani 1 1 d . . . . .
H013 H -0.232470 0.605627 0.018555 0.124 Uiso 1 1 calc R . . . .
C014 C 0.5190(7) 0.3319(6) 0.7691(6) 0.0753(14) Uani 1 1 d . . . . .
H01A H 0.441849 0.322463 0.802526 0.090 Uiso 1 1 calc R . . . .
H01B H 0.563724 0.429713 0.784162 0.090 Uiso 1 1 calc R . . . .
C015 C 0.0621(7) 0.7030(10) 0.4117(8) 0.101(2) Uani 1 1 d . . . . .
H01S H 0.001295 0.614119 0.406981 0.121 Uiso 1 1 calc R . . . .
H01T H 0.073338 0.771891 0.492323 0.121 Uiso 1 1 calc R . . . .
C016 C 0.5820(6) 0.8880(6) 0.3039(6) 0.0777(15) Uani 1 1 d . . . . .
H01U H 0.662808 0.922979 0.279248 0.093 Uiso 1 1 calc R . . . .
H01V H 0.602547 0.940058 0.394226 0.093 Uiso 1 1 calc R . . . .
C017 C 0.3881(6) 0.3264(6) 0.2337(6) 0.0746(14) Uani 1 1 d . . . . .
H017 H 0.341192 0.333744 0.157678 0.089 Uiso 1 1 calc R . . . .
C018 C -0.0392(11) 0.9096(9) 0.2069(11) 0.116(3) Uani 1 1 d . . . . .
H018 H -0.015823 1.002106 0.212428 0.139 Uiso 1 1 calc R . . . .
C019 C -0.0046(6) 0.7417(8) 0.3017(7) 0.0857(18) Uani 1 1 d . . . . .
C01A C -0.1005(7) 0.6414(7) 0.1906(8) 0.0896(19) Uani 1 1 d . . . . .
H01W H -0.121372 0.548202 0.182100 0.107 Uiso 1 1 calc R . . . .
C01B C 0.2014(5) 0.6936(6) 0.4110(6) 0.0719(14) Uani 1 1 d . . . . .
H01X H 0.188300 0.619097 0.333489 0.086 Uiso 1 1 calc R . . . .
H01Y H 0.258633 0.779556 0.407002 0.086 Uiso 1 1 calc R . . . .
C01C C 0.0263(7) 0.8773(8) 0.3085(8) 0.0937(19) Uani 1 1 d . . . . .
H01Z H 0.091506 0.948017 0.381766 0.112 Uiso 1 1 calc R . . . .
C01D C 0.3236(6) 0.3118(6) 0.3252(6) 0.0730(14) Uani 1 1 d . . . . .
C01E C 0.6220(9) 0.2800(7) 0.8413(7) 0.097(2) Uani 1 1 d . . . . .
H01C H 0.701528 0.294765 0.811088 0.116 Uiso 1 1 calc R . . . .
H01D H 0.653993 0.334694 0.932368 0.116 Uiso 1 1 calc R . . . .
C01F C 0.6620(9) 0.0563(9) 0.8645(9) 0.113(2) Uani 1 1 d . . . . .
H01F H 0.604600 -0.039632 0.848369 0.135 Uiso 1 1 calc R . . . .
C01G C 1.1696(9) 0.3219(9) 0.8340(9) 0.106(2) Uani 1 1 d . . . . .
H01G H 1.225190 0.392613 0.911571 0.127 Uiso 1 1 calc R . . . .
C01H C 0.9566(8) 0.2874(10) 0.5032(8) 0.104(2) Uani 1 1 d . . . . .
H01E H 0.945943 0.217102 0.423647 0.125 Uiso 1 1 calc R . . . .
H01H H 1.016066 0.376039 0.506008 0.125 Uiso 1 1 calc R . . . .
C01I C -0.1365(9) 0.8095(10) 0.0995(9) 0.107(2) Uani 1 1 d . . . . .
H01 H -0.181605 0.832449 0.032783 0.128 Uiso 1 1 calc R . . . .
C01J C 0.5226(7) 0.3299(6) 0.2560(5) 0.0735(14) Uani 1 1 d . . . . .
C01K C 0.4713(9) 0.0470(7) 0.6883(8) 0.105(2) Uani 1 1 d . . . . .
H01K H 0.441059 -0.049334 0.664103 0.126 Uiso 1 1 calc R . . . .
C01L C 0.1128(8) 0.3150(10) 0.1981(9) 0.110(2) Uani 1 1 d . . . . .
H01I H 0.097312 0.233421 0.127457 0.165 Uiso 1 1 calc GR . . . .
H01J H 0.161209 0.396239 0.182614 0.165 Uiso 1 1 calc GR . . . .
H01L H 0.025716 0.318699 0.205904 0.165 Uiso 1 1 calc GR . . . .
C01N C 0.7590(12) 0.0498(12) 0.7847(13) 0.163(5) Uani 1 1 d . . . . .
H01M H 0.811467 -0.005680 0.806670 0.244 Uiso 1 1 calc GR . . . .
H01N H 0.820762 0.142122 0.802346 0.244 Uiso 1 1 calc GR . . . .
H01O H 0.706069 0.009043 0.694863 0.244 Uiso 1 1 calc GR . . . .
C3 C 0.7362(13) 0.1205(11) 1.0030(11) 0.160(5) Uani 1 1 d . . . . .
H3A H 0.672443 0.102345 1.049749 0.240 Uiso 1 1 calc GR . . . .
H3B H 0.778529 0.219036 1.024842 0.240 Uiso 1 1 calc GR . . . .
H3C H 0.806163 0.082182 1.025131 0.240 Uiso 1 1 calc GR . . . .
C1 C 0.2641(10) 0.9510(10) 0.0048(11) 0.131(3) Uani 1 1 d . . . . .
H1A H 0.346694 1.014950 0.003079 0.197 Uiso 1 1 calc GR . . . .
H1B H 0.247070 0.987783 0.084007 0.197 Uiso 1 1 calc GR . . . .
H1C H 0.187399 0.937653 -0.066533 0.197 Uiso 1 1 calc GR . . . .

loop_
_atom_site_aniso_label
_atom_site_aniso_U_11
_atom_site_aniso_U_22
_atom_site_aniso_U_33
_atom_site_aniso_U_23
_atom_site_aniso_U_13
_atom_site_aniso_U_12
O001 0.0586(19) 0.096(2) 0.062(2) 0.0315(19) 0.0284(17) 0.0241(17)
O002 0.0541(17) 0.095(2) 0.0448(17) 0.0280(16) 0.0217(14) 0.0247(16)
O003 0.071(2) 0.127(3) 0.068(3) 0.039(2) 0.0099(19) 0.039(2)
O004 0.095(3) 0.130(4) 0.084(3) 0.049(3) 0.058(3) 0.039(3)
C005 0.090(4) 0.069(3) 0.052(3) 0.023(2) 0.029(3) 0.024(3)
O006 0.068(2) 0.116(3) 0.089(3) 0.034(3) 0.017(2) 0.037(2)
O007 0.126(4) 0.122(4) 0.064(3) 0.048(3) 0.052(3) 0.048(3)
C008 0.067(3) 0.075(3) 0.048(3) 0.017(2) 0.011(2) 0.023(2)
O009 0.117(4) 0.134(4) 0.070(3) 0.046(3) 0.051(3) 0.056(3)
C00A 0.058(3) 0.103(4) 0.084(4) 0.033(4) 0.036(3) 0.030(3)
O00B 0.088(3) 0.152(4) 0.084(3) 0.050(3) 0.052(3) 0.043(3)
C00C 0.058(2) 0.068(3) 0.040(2) 0.017(2) 0.0141(19) 0.016(2)
C00D 0.062(3) 0.086(3) 0.051(3) 0.026(2) 0.028(2) 0.027(2)
C00E 0.075(3) 0.066(3) 0.046(3) 0.019(2) 0.026(2) 0.022(2)
C00F 0.052(2) 0.089(3) 0.049(3) 0.024(2) 0.022(2) 0.019(2)
C00G 0.072(3) 0.074(3) 0.059(3) 0.019(2) 0.035(3) 0.020(3)
C00H 0.058(3) 0.075(3) 0.067(3) 0.023(3) 0.023(2) 0.020(2)
C00I 0.062(3) 0.088(3) 0.067(4) 0.022(3) 0.032(3) 0.021(3)
C00J 0.088(4) 0.090(4) 0.107(6) 0.040(4) 0.035(4) 0.033(3)
C00K 0.093(4) 0.080(3) 0.040(3) 0.021(2) 0.010(3) 0.027(3)
C00L 0.089(4) 0.106(4) 0.063(3) 0.045(3) 0.021(3) 0.037(3)
C00M 0.077(3) 0.071(3) 0.073(3) 0.023(2) 0.017(3) 0.017(2)
C00N 0.088(4) 0.090(4) 0.078(4) 0.039(3) 0.041(3) 0.036(3)
C00O 0.075(3) 0.102(4) 0.049(3) 0.031(2) 0.028(2) 0.030(3)
C00P 0.063(3) 0.064(3) 0.056(3) 0.014(2) 0.024(2) 0.014(2)
C00Q 0.065(3) 0.062(3) 0.057(3) 0.015(2) 0.024(2) 0.015(2)
C00R 0.084(4) 0.076(3) 0.078(4) 0.010(3) 0.022(3) 0.008(3)
C00S 0.063(3) 0.105(4) 0.062(3) 0.034(3) 0.027(3) 0.027(3)
C00T 0.062(3) 0.077(3) 0.069(3) 0.028(3) 0.034(3) 0.018(2)
C00U 0.060(3) 0.077(3) 0.047(3) 0.020(2) 0.017(2) 0.019(2)
C00V 0.100(5) 0.102(5) 0.109(6) 0.017(4) 0.054(5) 0.025(4)
C00W 0.096(5) 0.118(6) 0.128(8) 0.058(6) 0.036(5) 0.047(5)
C00X 0.079(3) 0.105(4) 0.072(4) 0.051(3) 0.033(3) 0.027(3)
C00Y 0.059(3) 0.095(4) 0.081(4) 0.033(3) 0.029(3) 0.027(3)
C00Z 0.104(5) 0.132(6) 0.070(4) 0.039(4) 0.005(4) 0.056(5)
C010 0.070(3) 0.105(4) 0.084(4) 0.035(3) 0.019(3) 0.032(3)
C011 0.072(3) 0.084(4) 0.063(3) 0.020(3) 0.036(3) 0.020(3)
C012 0.128(6) 0.102(5) 0.140(8) 0.056(6) 0.073(6) 0.057(5)
C013 0.078(4) 0.113(5) 0.095(5) 0.020(4) 0.019(4) 0.020(4)
C014 0.081(4) 0.072(3) 0.074(4) 0.021(3) 0.038(3) 0.024(3)
C015 0.069(4) 0.162(7) 0.095(5) 0.056(5) 0.050(4) 0.048(4)
C016 0.066(3) 0.090(4) 0.068(3) 0.028(3) 0.019(3) 0.015(3)
C017 0.076(3) 0.078(3) 0.065(4) 0.023(3) 0.017(3) 0.027(3)
C018 0.119(6) 0.094(5) 0.143(8) 0.038(5) 0.053(6) 0.044(5)
C019 0.062(3) 0.119(5) 0.086(5) 0.033(4) 0.041(3) 0.035(3)
C01A 0.072(4) 0.092(4) 0.104(5) 0.032(4) 0.040(4) 0.020(3)
C01B 0.062(3) 0.087(3) 0.066(4) 0.021(3) 0.032(3) 0.022(3)
C01C 0.075(4) 0.094(4) 0.101(5) 0.017(4) 0.031(3) 0.028(3)
C01D 0.068(3) 0.072(3) 0.073(4) 0.022(3) 0.019(3) 0.022(3)
C01E 0.119(5) 0.080(3) 0.072(4) 0.019(3) 0.027(4) 0.015(3)
C01F 0.114(5) 0.103(5) 0.111(6) 0.031(4) 0.035(5) 0.032(4)
C01G 0.097(5) 0.118(6) 0.099(6) 0.039(4) 0.024(4) 0.037(4)
C01H 0.087(4) 0.157(7) 0.097(5) 0.058(5) 0.053(4) 0.055(5)
C01I 0.105(5) 0.134(7) 0.102(6) 0.047(5) 0.037(5) 0.064(5)
C01J 0.085(4) 0.077(3) 0.057(3) 0.019(3) 0.031(3) 0.023(3)
C01K 0.126(6) 0.080(4) 0.103(5) 0.030(4) 0.034(5) 0.032(4)
C01L 0.085(5) 0.127(6) 0.104(6) 0.031(5) 0.007(4) 0.043(4)
C01N 0.132(7) 0.137(7) 0.242(14) 0.052(8) 0.090(8) 0.072(6)
C3 0.158(9) 0.134(7) 0.142(9) 0.017(7) -0.015(7) 0.062(7)
C1 0.125(6) 0.141(7) 0.158(9) 0.095(7) 0.029(6) 0.064(5)

loop_
_atom_type_symbol
_atom_type_description
_atom_type_scat_dispersion_real
_atom_type_scat_dispersion_imag
_atom_type_scat_source
C C 0.0181 0.0091 'International Tables Vol C Tables 4.2.6.8 and 6.1.1.4'
H H 0.0000 0.0000 'International Tables Vol C Tables 4.2.6.8 and 6.1.1.4'
O O 0.0492 0.0322 'International Tables Vol C Tables 4.2.6.8 and 6.1.1.4'

loop_
_geom_angle_atom_site_label_1
_geom_angle_atom_site_label_2
_geom_angle_atom_site_label_3
_geom_angle
_geom_angle_site_symmetry_1
_geom_angle_site_symmetry_3
_geom_angle_publ_flag
C00Q O001 C00T 107.8(4) . . ?
C00C O002 C00F 107.9(3) . . ?
C008 O003 C00Z 117.3(5) . . ?
O007 C005 C00E 120.5(5) . . ?
O007 C005 C00K 117.1(5) . . ?
C00K C005 C00E 122.3(5) . . ?
C01D O006 C01L 119.2(6) . . ?
C005 O007 H007 109.5 . . ?
O003 C008 C00K 125.8(5) . . ?
O003 C008 C00U 114.3(5) . . ?
C00K C008 C00U 119.9(5) . . ?
C01J O009 H009 109.5 . . ?
C00J C00A C00V 116.1(7) . . ?
C00J C00A C01H 122.5(7) . . ?
C00V C00A C01H 121.3(7) . . ?
O002 C00C C00E 123.3(4) . . ?
O002 C00C C00U 111.8(4) . . ?
C00U C00C C00E 124.9(5) . . ?
C00F C00D H00E 118.6 . . ?
C00O C00D H00E 118.6 . . ?
C00O C00D C00F 122.9(5) . . ?
C005 C00E C00G 120.0(5) . . ?
C00C C00E C005 114.0(5) . . ?
C00C C00E C00G 125.9(5) . . ?
O002 C00F C00S 104.0(4) . . ?
O002 C00F C016 106.6(4) . . ?
C00D C00F O002 106.5(4) . . ?
C00D C00F C00S 114.3(5) . . ?
C00D C00F C016 110.8(5) . . ?
C016 C00F C00S 113.9(5) . . ?
O004 C00G C00E 120.8(6) . . ?
O004 C00G C01B 118.7(5) . . ?
C00E C00G C01B 120.5(4) . . ?
C00Q C00H C00Y 109.3(5) . . ?
C01D C00H C00Q 119.7(5) . . ?
C01D C00H C00Y 130.9(5) . . ?
H00A C00I H00B 107.7 . . ?
C011 C00I H00A 108.8 . . ?
C011 C00I H00B 108.8 . . ?
C011 C00I C01H 113.9(5) . . ?
C01H C00I H00A 108.8 . . ?
C01H C00I H00B 108.8 . . ?
C00A C00J H00J 118.4 . . ?
C00A C00J C01G 123.1(7) . . ?
C01G C00J H00J 118.4 . . ?
C005 C00K C008 120.5(5) . . ?
C005 C00K H00K 119.8 . . ?
C008 C00K H00K 119.8 . . ?
C00X C00L H00L 106.6 . . ?
C010 C00L H00L 106.6 . . ?
C010 C00L C00X 112.7(5) . . ?
C010 C00L C1 111.8(6) . . ?
C1 C00L H00L 106.6 . . ?
C1 C00L C00X 112.0(6) . . ?
H00F C00M H00G 108.2 . . ?
C00X C00M H00F 109.7 . . ?
C00X C00M H00G 109.7 . . ?
C016 C00M H00F 109.7 . . ?
C016 C00M H00G 109.7 . . ?
C016 C00M C00X 110.0(5) . . ?
C01E C00N H00N 106.0 . . ?
C01E C00N C01F 119.0(6) . . ?
C01E C00N C01K 111.3(5) . . ?
C01F C00N H00N 106.0 . . ?
C01K C00N H00N 106.0 . . ?
C01K C00N C01F 107.8(6) . . ?
C00D C00O H00O 117.3 . . ?
C00D C00O C00X 125.4(5) . . ?
C00X C00O H00O 117.3 . . ?
C00Q C00P C011 125.0(5) . . ?
C00Q C00P C01J 114.7(5) . . ?
C01J C00P C011 120.3(5) . . ?
O001 C00Q C00H 112.5(5) . . ?
O001 C00Q C00P 124.1(5) . . ?
C00H C00Q C00P 123.4(5) . . ?
C00T C00R H00R 117.9 . . ?
C01K C00R H00R 117.9 . . ?
C01K C00R C00T 124.1(6) . . ?
C00F C00S H00H 111.1 . . ?
C00F C00S H00I 111.1 . . ?
H00H C00S H00I 109.0 . . ?
C00U C00S C00F 103.4(5) . . ?
C00U C00S H00H 111.1 . . ?
C00U C00S H00I 111.1 . . ?
O001 C00T C00Y 104.6(4) . . ?
C00R C00T O001 105.7(5) . . ?
C00R C00T C00Y 112.7(5) . . ?
C00R C00T C014 110.8(5) . . ?
C014 C00T O001 107.8(4) . . ?
C014 C00T C00Y 114.5(5) . . ?
C008 C00U C00S 131.9(5) . . ?
C00C C00U C008 118.4(5) . . ?
C00C C00U C00S 109.6(5) . . ?
C00A C00V H00V 119.2 . . ?
C012 C00V C00A 121.7(8) . . ?
C012 C00V H00V 119.2 . . ?
C012 C00W H00W 119.4 . . ?
C012 C00W C01G 121.2(9) . . ?
C01G C00W H00W 119.4 . . ?
C00L C00X C00M 112.7(5) . . ?
C00L C00X H00X 106.7 . . ?
C00M C00X H00X 106.7 . . ?
C00O C00X C00L 111.5(5) . . ?
C00O C00X C00M 112.0(4) . . ?
C00O C00X H00X 106.7 . . ?
C00H C00Y C00T 102.2(5) . . ?
C00H C00Y H00C 111.3 . . ?
C00H C00Y H00D 111.3 . . ?
C00T C00Y H00C 111.3 . . ?
C00T C00Y H00D 111.3 . . ?
H00C C00Y H00D 109.2 . . ?
O003 C00Z H00M 109.5 . . ?
O003 C00Z H00P 109.5 . . ?
O003 C00Z H00Q 109.5 . . ?
H00M C00Z H00P 109.5 . . ?
H00M C00Z H00Q 109.5 . . ?
H00P C00Z H00Q 109.5 . . ?
C00L C010 H01P 109.5 . . ?
C00L C010 H01Q 109.5 . . ?
C00L C010 H01R 109.5 . . ?
H01P C010 H01Q 109.5 . . ?
H01P C010 H01R 109.5 . . ?
H01Q C010 H01R 109.5 . . ?
O00B C011 C00I 119.8(5) . . ?
O00B C011 C00P 119.9(6) . . ?
C00P C011 C00I 120.3(5) . . ?
C00V C012 H012 120.3 . . ?
C00W C012 C00V 119.4(8) . . ?
C00W C012 H012 120.3 . . ?
C01A C013 H013 119.5 . . ?
C01I C013 H013 119.5 . . ?
C01I C013 C01A 121.0(8) . . ?
C00T C014 H01A 109.3 . . ?
C00T C014 H01B 109.3 . . ?
C00T C014 C01E 111.7(5) . . ?
H01A C014 H01B 107.9 . . ?
C01E C014 H01A 109.3 . . ?
C01E C014 H01B 109.3 . . ?
H01S C015 H01T 107.8 . . ?
C019 C015 H01S 109.0 . . ?
C019 C015 H01T 109.0 . . ?
C019 C015 C01B 112.9(5) . . ?
C01B C015 H01S 109.0 . . ?
C01B C015 H01T 109.0 . . ?
C00F C016 C00M 111.4(4) . . ?
C00F C016 H01U 109.3 . . ?
C00F C016 H01V 109.3 . . ?
C00M C016 H01U 109.3 . . ?
C00M C016 H01V 109.3 . . ?
H01U C016 H01V 108.0 . . ?
C01D C017 H017 120.2 . . ?
C01J C017 H017 120.2 . . ?
C01J C017 C01D 119.6(6) . . ?
C01C C018 H018 119.3 . . ?
C01I C018 H018 119.3 . . ?
C01I C018 C01C 121.5(8) . . ?
C01A C019 C015 120.9(7) . . ?
C01C C019 C015 121.7(7) . . ?
C01C C019 C01A 117.4(7) . . ?
C013 C01A H01W 119.3 . . ?
C019 C01A C013 121.4(7) . . ?
C019 C01A H01W 119.3 . . ?
C00G C01B C015 114.9(5) . . ?
C00G C01B H01X 108.5 . . ?
C00G C01B H01Y 108.5 . . ?
C015 C01B H01X 108.5 . . ?
C015 C01B H01Y 108.5 . . ?
H01X C01B H01Y 107.5 . . ?
C018 C01C H01Z 119.8 . . ?
C019 C01C C018 120.4(7) . . ?
C019 C01C H01Z 119.8 . . ?
O006 C01D C00H 116.0(6) . . ?
O006 C01D C017 123.8(6) . . ?
C00H C01D C017 120.2(5) . . ?
C00N C01E C014 113.3(6) . . ?
C00N C01E H01C 108.9 . . ?
C00N C01E H01D 108.9 . . ?
C014 C01E H01C 108.9 . . ?
C014 C01E H01D 108.9 . . ?
H01C C01E H01D 107.7 . . ?
C00N C01F H01F 107.3 . . ?
C01N C01F C00N 112.4(8) . . ?
C01N C01F H01F 107.3 . . ?
C3 C01F C00N 109.8(7) . . ?
C3 C01F H01F 107.3 . . ?
C3 C01F C01N 112.4(10) . . ?
C00J C01G H01G 120.7 . . ?
C00W C01G C00J 118.5(8) . . ?
C00W C01G H01G 120.7 . . ?
C00A C01H C00I 111.8(5) . . ?
C00A C01H H01E 109.3 . . ?
C00A C01H H01H 109.3 . . ?
C00I C01H H01E 109.3 . . ?
C00I C01H H01H 109.3 . . ?
H01E C01H H01H 107.9 . . ?
C013 C01I C018 118.4(9) . . ?
C013 C01I H01 120.8 . . ?
C018 C01I H01 120.8 . . ?
O009 C01J C00P 120.8(5) . . ?
O009 C01J C017 116.8(6) . . ?
C017 C01J C00P 122.4(5) . . ?
C00N C01K H01K 118.0 . . ?
C00R C01K C00N 124.1(6) . . ?
C00R C01K H01K 118.0 . . ?
O006 C01L H01I 109.5 . . ?
O006 C01L H01J 109.5 . . ?
O006 C01L H01L 109.5 . . ?
H01I C01L H01J 109.5 . . ?
H01I C01L H01L 109.5 . . ?
H01J C01L H01L 109.5 . . ?
C01F C01N H01M 109.5 . . ?
C01F C01N H01N 109.5 . . ?
C01F C01N H01O 109.5 . . ?
H01M C01N H01N 109.5 . . ?
H01M C01N H01O 109.5 . . ?
H01N C01N H01O 109.5 . . ?
C01F C3 H3A 109.5 . . ?
C01F C3 H3B 109.5 . . ?
C01F C3 H3C 109.5 . . ?
H3A C3 H3B 109.5 . . ?
H3A C3 H3C 109.5 . . ?
H3B C3 H3C 109.5 . . ?
C00L C1 H1A 109.5 . . ?
C00L C1 H1B 109.5 . . ?
C00L C1 H1C 109.5 . . ?
H1A C1 H1B 109.5 . . ?
H1A C1 H1C 109.5 . . ?
H1B C1 H1C 109.5 . . ?

loop_
_geom_bond_atom_site_label_1
_geom_bond_atom_site_label_2
_geom_bond_distance
_geom_bond_site_symmetry_2
_geom_bond_publ_flag
O001 C00Q 1.356(7) . ?
O001 C00T 1.494(6) . ?
O002 C00C 1.364(5) . ?
O002 C00F 1.500(6) . ?
O003 C008 1.360(7) . ?
O003 C00Z 1.429(7) . ?
O004 C00G 1.234(7) . ?
C005 O007 1.344(7) . ?
C005 C00E 1.429(7) . ?
C005 C00K 1.375(9) . ?
O006 C01D 1.361(7) . ?
O006 C01L 1.412(9) . ?
O007 H007 0.8200 . ?
C008 C00K 1.384(8) . ?
C008 C00U 1.389(7) . ?
O009 H009 0.8200 . ?
O009 C01J 1.350(7) . ?
C00A C00J 1.357(10) . ?
C00A C00V 1.391(11) . ?
C00A C01H 1.495(10) . ?
O00B C011 1.243(7) . ?
C00C C00E 1.399(7) . ?
C00C C00U 1.380(7) . ?
C00D H00E 0.9300 . ?
C00D C00F 1.491(8) . ?
C00D C00O 1.306(7) . ?
C00E C00G 1.463(8) . ?
C00F C00S 1.528(8) . ?
C00F C016 1.503(8) . ?
C00G C01B 1.493(8) . ?
C00H C00Q 1.381(7) . ?
C00H C00Y 1.496(8) . ?
C00H C01D 1.375(8) . ?
C00I H00A 0.9700 . ?
C00I H00B 0.9700 . ?
C00I C011 1.503(9) . ?
C00I C01H 1.519(8) . ?
C00J H00J 0.9300 . ?
C00J C01G 1.387(10) . ?
C00K H00K 0.9300 . ?
C00L H00L 0.9800 . ?
C00L C00X 1.546(8) . ?
C00L C010 1.498(8) . ?
C00L C1 1.523(10) . ?
C00M H00F 0.9700 . ?
C00M H00G 0.9700 . ?
C00M C00X 1.548(8) . ?
C00M C016 1.536(8) . ?
C00N H00N 0.9800 . ?
C00N C01E 1.474(9) . ?
C00N C01F 1.550(10) . ?
C00N C01K 1.504(10) . ?
C00O H00O 0.9300 . ?
C00O C00X 1.494(9) . ?
C00P C00Q 1.401(7) . ?
C00P C011 1.464(8) . ?
C00P C01J 1.429(8) . ?
C00R H00R 0.9300 . ?
C00R C00T 1.492(9) . ?
C00R C01K 1.310(10) . ?
C00S H00H 0.9700 . ?
C00S H00I 0.9700 . ?
C00S C00U 1.478(8) . ?
C00T C00Y 1.540(8) . ?
C00T C014 1.494(8) . ?
C00V H00V 0.9300 . ?
C00V C012 1.382(12) . ?
C00W H00W 0.9300 . ?
C00W C012 1.350(13) . ?
C00W C01G 1.352(11) . ?
C00X H00X 0.9800 . ?
C00Y H00C 0.9700 . ?
C00Y H00D 0.9700 . ?
C00Z H00M 0.9600 . ?
C00Z H00P 0.9600 . ?
C00Z H00Q 0.9600 . ?
C010 H01P 0.9600 . ?
C010 H01Q 0.9600 . ?
C010 H01R 0.9600 . ?
C012 H012 0.9300 . ?
C013 H013 0.9300 . ?
C013 C01A 1.376(11) . ?
C013 C01I 1.349(12) . ?
C014 H01A 0.9700 . ?
C014 H01B 0.9700 . ?
C014 C01E 1.532(10) . ?
C015 H01S 0.9700 . ?
C015 H01T 0.9700 . ?
C015 C019 1.507(10) . ?
C015 C01B 1.513(7) . ?
C016 H01U 0.9700 . ?
C016 H01V 0.9700 . ?
C017 H017 0.9300 . ?
C017 C01D 1.387(9) . ?
C017 C01J 1.382(9) . ?
C018 H018 0.9300 . ?
C018 C01C 1.385(12) . ?
C018 C01I 1.356(13) . ?
C019 C01A 1.373(10) . ?
C019 C01C 1.370(10) . ?
C01A H01W 0.9300 . ?
C01B H01X 0.9700 . ?
C01B H01Y 0.9700 . ?
C01C H01Z 0.9300 . ?
C01E H01C 0.9700 . ?
C01E H01D 0.9700 . ?
C01F H01F 0.9800 . ?
C01F C01N 1.521(13) . ?
C01F C3 1.465(13) . ?
C01G H01G 0.9300 . ?
C01H H01E 0.9700 . ?
C01H H01H 0.9700 . ?
C01I H01 0.9300 . ?
C01K H01K 0.9300 . ?
C01L H01I 0.9600 . ?
C01L H01J 0.9600 . ?
C01L H01L 0.9600 . ?
C01N H01M 0.9600 . ?
C01N H01N 0.9600 . ?
C01N H01O 0.9600 . ?
C3 H3A 0.9600 . ?
C3 H3B 0.9600 . ?
C3 H3C 0.9600 . ?
C1 H1A 0.9600 . ?
C1 H1B 0.9600 . ?
C1 H1C 0.9600 . ?

loop_
_geom_torsion_atom_site_label_1
_geom_torsion_atom_site_label_2
_geom_torsion_atom_site_label_3
_geom_torsion_atom_site_label_4
_geom_torsion
_geom_torsion_site_symmetry_1
_geom_torsion_site_symmetry_2
_geom_torsion_site_symmetry_3
_geom_torsion_site_symmetry_4
_geom_torsion_publ_flag
O001 C00T C00Y C00H 17.8(6) . . . . ?
O001 C00T C014 C01E -71.3(6) . . . . ?
O002 C00C C00E C005 179.0(4) . . . . ?
O002 C00C C00E C00G -4.8(8) . . . . ?
O002 C00C C00U C008 -178.1(4) . . . . ?
O002 C00C C00U C00S 0.1(6) . . . . ?
O002 C00F C00S C00U -16.6(6) . . . . ?
O002 C00F C016 C00M -65.2(6) . . . . ?
O003 C008 C00K C005 -179.1(5) . . . . ?
O003 C008 C00U C00C 178.4(5) . . . . ?
O003 C008 C00U C00S 0.6(9) . . . . ?
O004 C00G C01B C015 3.4(9) . . . . ?
C005 C00E C00G O004 -5.2(8) . . . . ?
C005 C00E C00G C01B 172.5(5) . . . . ?
O007 C005 C00E C00C 179.0(5) . . . . ?
O007 C005 C00E C00G 2.5(8) . . . . ?
O007 C005 C00K C008 -179.2(5) . . . . ?
C00A C00J C01G C00W -1.5(12) . . . . ?
C00A C00V C012 C00W 0.0(12) . . . . ?
C00C O002 C00F C00D 138.6(4) . . . . ?
C00C O002 C00F C00S 17.5(5) . . . . ?
C00C O002 C00F C016 -103.1(4) . . . . ?
C00C C00E C00G O004 178.8(5) . . . . ?
C00C C00E C00G C01B -3.6(8) . . . . ?
C00D C00F C00S C00U -132.3(5) . . . . ?
C00D C00F C016 C00M 50.2(6) . . . . ?
C00D C00O C00X C00L -131.9(6) . . . . ?
C00D C00O C00X C00M -4.6(8) . . . . ?
C00E C005 C00K C008 1.2(8) . . . . ?
C00E C00C C00U C008 0.5(8) . . . . ?
C00E C00C C00U C00S 178.7(5) . . . . ?
C00E C00G C01B C015 -174.4(6) . . . . ?
C00F O002 C00C C00E 169.9(4) . . . . ?
C00F O002 C00C C00U -11.5(6) . . . . ?
C00F C00D C00O C00X -5.6(8) . . . . ?
C00F C00S C00U C008 -171.3(6) . . . . ?
C00F C00S C00U C00C 10.8(6) . . . . ?
C00J C00A C00V C012 -0.6(10) . . . . ?
C00J C00A C01H C00I -87.7(9) . . . . ?
C00K C005 C00E C00C -1.4(7) . . . . ?
C00K C005 C00E C00G -177.9(5) . . . . ?
C00K C008 C00U C00C -0.7(8) . . . . ?
C00K C008 C00U C00S -178.5(6) . . . . ?
C00O C00D C00F O002 97.8(6) . . . . ?
C00O C00D C00F C00S -148.0(5) . . . . ?
C00O C00D C00F C016 -17.7(7) . . . . ?
C00Q O001 C00T C00R 100.6(5) . . . . ?
C00Q O001 C00T C00Y -18.6(6) . . . . ?
C00Q O001 C00T C014 -140.9(4) . . . . ?
C00Q C00H C00Y C00T -11.8(6) . . . . ?
C00Q C00H C01D O006 -178.3(5) . . . . ?
C00Q C00H C01D C017 1.2(8) . . . . ?
C00Q C00P C011 O00B -178.0(6) . . . . ?
C00Q C00P C011 C00I 2.8(8) . . . . ?
C00Q C00P C01J O009 -179.1(5) . . . . ?
C00Q C00P C01J C017 0.3(8) . . . . ?
C00R C00T C00Y C00H -96.5(6) . . . . ?
C00R C00T C014 C01E 43.9(7) . . . . ?
C00S C00F C016 C00M -179.3(5) . . . . ?
C00T O001 C00Q C00H 11.8(6) . . . . ?
C00T O001 C00Q C00P -169.7(5) . . . . ?
C00T C00R C01K C00N -2.7(12) . . . . ?
C00T C014 C01E C00N -59.1(7) . . . . ?
C00U C008 C00K C005 -0.1(8) . . . . ?
C00U C00C C00E C005 0.5(7) . . . . ?
C00U C00C C00E C00G 176.8(5) . . . . ?
C00V C00A C00J C01G 1.4(10) . . . . ?
C00V C00A C01H C00I 93.4(8) . . . . ?
C00X C00M C016 C00F -60.4(6) . . . . ?
C00Y C00H C00Q O001 0.5(6) . . . . ?
C00Y C00H C00Q C00P -178.1(5) . . . . ?
C00Y C00H C01D O006 -1.6(9) . . . . ?
C00Y C00H C01D C017 177.8(6) . . . . ?
C00Y C00T C014 C01E 172.8(5) . . . . ?
C00Z O003 C008 C00K -2.5(9) . . . . ?
C00Z O003 C008 C00U 178.5(5) . . . . ?
C010 C00L C00X C00M -67.1(7) . . . . ?
C010 C00L C00X C00O 59.8(7) . . . . ?
C011 C00I C01H C00A -175.7(6) . . . . ?
C011 C00P C00Q O001 4.0(8) . . . . ?
C011 C00P C00Q C00H -177.7(5) . . . . ?
C011 C00P C01J O009 -1.3(8) . . . . ?
C011 C00P C01J C017 178.1(5) . . . . ?
C012 C00W C01G C00J 0.8(13) . . . . ?
C014 C00T C00Y C00H 135.6(5) . . . . ?
C015 C019 C01A C013 177.2(6) . . . . ?
C015 C019 C01C C018 -178.5(6) . . . . ?
C016 C00F C00S C00U 99.0(5) . . . . ?
C016 C00M C00X C00L 162.9(5) . . . . ?
C016 C00M C00X C00O 36.2(6) . . . . ?
C019 C015 C01B C00G 174.8(6) . . . . ?
C01A C013 C01I C018 0.4(12) . . . . ?
C01A C019 C01C C018 0.7(9) . . . . ?
C01B C015 C019 C01A 96.5(8) . . . . ?
C01B C015 C019 C01C -84.2(8) . . . . ?
C01C C018 C01I C013 -1.7(13) . . . . ?
C01C C019 C01A C013 -2.1(9) . . . . ?
C01D C00H C00Q O001 177.8(4) . . . . ?
C01D C00H C00Q C00P -0.7(8) . . . . ?
C01D C00H C00Y C00T 171.2(6) . . . . ?
C01D C017 C01J O009 179.6(5) . . . . ?
C01D C017 C01J C00P 0.2(8) . . . . ?
C01E C00N C01F C01N -63.7(10) . . . . ?
C01E C00N C01F C3 62.3(10) . . . . ?
C01E C00N C01K C00R -10.2(11) . . . . ?
C01F C00N C01E C014 166.0(6) . . . . ?
C01F C00N C01K C00R -142.3(8) . . . . ?
C01G C00W C012 C00V -0.1(13) . . . . ?
C01H C00A C00J C01G -177.6(7) . . . . ?
C01H C00A C00V C012 178.3(6) . . . . ?
C01H C00I C011 O00B -3.5(9) . . . . ?
C01H C00I C011 C00P 175.7(6) . . . . ?
C01I C013 C01A C019 1.5(11) . . . . ?
C01I C018 C01C C019 1.1(12) . . . . ?
C01J C00P C00Q O001 -178.3(5) . . . . ?
C01J C00P C00Q C00H 0.0(7) . . . . ?
C01J C00P C011 O00B 4.4(8) . . . . ?
C01J C00P C011 C00I -174.8(5) . . . . ?
C01J C017 C01D O006 178.5(5) . . . . ?
C01J C017 C01D C00H -0.9(9) . . . . ?
C01K C00N C01E C014 39.8(8) . . . . ?
C01K C00N C01F C01N 64.2(9) . . . . ?
C01K C00N C01F C3 -169.8(8) . . . . ?
C01K C00R C00T O001 101.4(8) . . . . ?
C01K C00R C00T C00Y -144.9(7) . . . . ?
C01K C00R C00T C014 -15.1(9) . . . . ?
C01L O006 C01D C00H -176.5(6) . . . . ?
C01L O006 C01D C017 4.0(9) . . . . ?
C1 C00L C00X C00M 59.9(7) . . . . ?
C1 C00L C00X C00O -173.2(6) . . . . ?
